data_2210470
loop_
_publ_author_name
'Sheng Zhong'
'Jing Wang'
'Wei Wang'

_publ_section_title
;
 2,4,6-Trimethyl-1,3,5-tris(2-thiazolin-2-ylsulfanylmethyl)benzene
;
_journal_coeditor_code AT2103
_journal_issue 10
_journal_name_full 'Acta Crystallographica Section E'
_journal_page_first o4491
_journal_page_last o4492
_journal_paper_doi 10.1107/S160053680603697X
_journal_volume 62
_journal_year 2006
_chemical_formula_iupac 'C21 H27 N3 S6'
_chemical_formula_moiety 'C21 H27 N3 S6'
_chemical_formula_sum 'C21 H27 N3 S6'
_chemical_formula_weight 513.82
_chemical_melting_point 421
_chemical_name_systematic
;
2,4,6-trimethyl-1,3,5-tris(2-thiazolin-2-ylsulfanylmethyl)benzene
;
_space_group_IT_number 15
_symmetry_cell_setting monoclinic
_symmetry_space_group_name_Hall '-C 2yc'
_symmetry_space_group_name_H-M 'C 1 2/c 1'
_atom_sites_solution_hydrogens geom
_atom_sites_solution_primary direct
_atom_sites_solution_secondary difmap
_cell_angle_alpha 90.00
_cell_angle_beta 98.381(3)
_cell_angle_gamma 90.00
_cell_formula_units_Z 8
_cell_length_a 19.834(4)
_cell_length_b 14.899(3)
_cell_length_c 16.797(3)
_cell_measurement_reflns_used 2707
_cell_measurement_temperature 294(2)
_cell_measurement_theta_max 24.28
_cell_measurement_theta_min 2.45
_cell_volume 4910.6(17)
_computing_cell_refinement SMART
_computing_data_collection 'SMART (Bruker, 1997)'
_computing_data_reduction 'SAINT (Bruker, 1997)'
_computing_molecular_graphics 'SHELXTL (Bruker, 1997)'
_computing_publication_material SHELXTL
_computing_structure_refinement 'SHELXL97 (Sheldrick, 1997)'
_computing_structure_solution 'SHELXS97 (Sheldrick, 1997)'
_diffrn_ambient_temperature 294(2)
_diffrn_measured_fraction_theta_full 1.000
_diffrn_measured_fraction_theta_max 1.000
_diffrn_measurement_device_type 'Bruker SMART CCD area-detector'
_diffrn_measurement_method '\f and \w'
_diffrn_radiation_monochromator graphite
_diffrn_radiation_source 'fine-focus sealed tube'
_diffrn_radiation_type 'Mo K\a'
_diffrn_radiation_wavelength 0.71073
_diffrn_reflns_av_R_equivalents 0.0499
_diffrn_reflns_av_sigmaI/netI 0.0603
_diffrn_reflns_limit_h_max 23
_diffrn_reflns_limit_h_min -23
_diffrn_reflns_limit_k_max 17
_diffrn_reflns_limit_k_min -11
_diffrn_reflns_limit_l_max 19
_diffrn_reflns_limit_l_min -19
_diffrn_reflns_number 12381
_diffrn_reflns_theta_full 25.02
_diffrn_reflns_theta_max 25.02
_diffrn_reflns_theta_min 1.72
_diffrn_standards_decay_% 0
_diffrn_standards_number 0
_exptl_absorpt_coefficient_mu 0.572
_exptl_absorpt_correction_T_max 1.000
_exptl_absorpt_correction_T_min 0.617
_exptl_absorpt_correction_type multi-scan
_exptl_absorpt_process_details '(SADABS; Sheldrick, 1996)'
_exptl_crystal_colour colourless
_exptl_crystal_density_diffrn 1.390
_exptl_crystal_density_method 'not measured'
_exptl_crystal_description block
_exptl_crystal_F_000 2160
_exptl_crystal_size_max 0.18
_exptl_crystal_size_mid 0.14
_exptl_crystal_size_min 0.10
_refine_diff_density_max 0.320
_refine_diff_density_min -0.252
_refine_ls_extinction_coef 0
_refine_ls_extinction_method none
_refine_ls_goodness_of_fit_ref 1.029
_refine_ls_hydrogen_treatment constr
_refine_ls_matrix_type full
_refine_ls_number_parameters 274
_refine_ls_number_reflns 4341
_refine_ls_number_restraints 0
_refine_ls_restrained_S_all 1.029
_refine_ls_R_factor_all 0.0891
_refine_ls_R_factor_gt 0.0439
_refine_ls_shift/su_max 0.004
_refine_ls_shift/su_mean 0.000
_refine_ls_structure_factor_coef Fsqd
_refine_ls_weighting_details 'w=1/[\s^2^(Fo^2^)+(0.0638P)^2^+0.8708P] where P=(Fo^2^+2Fc^2^)/3'
_refine_ls_weighting_scheme calc
_refine_ls_wR_factor_gt 0.1083
_refine_ls_wR_factor_ref 0.1313
_reflns_number_gt 2688
_reflns_number_total 4341
_reflns_threshold_expression I>2\s(I)
_cod_data_source_file at2103.cif
_cod_data_source_block I
_cod_original_cell_volume 4910.5(15)
_cod_original_sg_symbol_H-M 'C 2/c'
_cod_database_code 2210470
_cod_database_fobs_code 2210470

loop_
_symmetry_equiv_pos_as_xyz
'x, y, z'
'-x, y, -z+1/2'
'x+1/2, y+1/2, z'
'-x+1/2, y+1/2, -z+1/2'
'-x, -y, -z'
'x, -y, z-1/2'
'-x+1/2, -y+1/2, -z'
'x+1/2, -y+1/2, z-1/2'

loop_
_atom_site_type_symbol
_atom_site_label
_atom_site_fract_x
_atom_site_fract_y
_atom_site_fract_z
_atom_site_U_iso_or_equiv
_atom_site_adp_type
_atom_site_calc_flag
_atom_site_refinement_flags
_atom_site_occupancy
S S1 0.69382(7) -0.06598(6) 0.55769(6) 0.0630(3) Uani d . 1
S S2 0.70854(6) 0.05293(6) 0.41750(5) 0.0545(3) Uani d . 1
S S3 0.58346(5) 0.41844(6) 0.19247(6) 0.0525(3) Uani d . 1
S S4 0.47992(5) 0.56111(6) 0.14165(6) 0.0556(3) Uani d . 1
S S5 0.88594(6) 0.34316(7) 0.19392(7) 0.0630(3) Uani d . 1
S S6 0.99320(6) 0.44317(7) 0.12417(7) 0.0649(3) Uani d . 1
N N1 0.73186(15) 0.10180(19) 0.57249(16) 0.0458(8) Uani d . 1
N N2 0.47244(14) 0.3971(2) 0.08286(18) 0.0466(8) Uani d . 1
N N3 0.94744(16) 0.2847(2) 0.0716(2) 0.0549(9) Uani d . 1
C C1 0.78181(16) 0.2022(2) 0.28660(19) 0.0337(8) Uani d . 1
C C2 0.72376(17) 0.1998(2) 0.32444(18) 0.0332(8) Uani d . 1
C C3 0.66077(16) 0.2285(2) 0.28342(19) 0.0340(8) Uani d . 1
C C4 0.65764(16) 0.2655(2) 0.20628(18) 0.0308(8) Uani d . 1
C C5 0.71609(16) 0.27203(19) 0.16963(18) 0.0296(7) Uani d . 1
C C6 0.77811(16) 0.23680(19) 0.20862(19) 0.0310(8) Uani d . 1
C C7 0.7290(2) 0.1711(2) 0.41155(19) 0.0456(10) Uani d . 1
H H7A 0.6977 0.2062 0.4383 0.055 Uiso calc R 1
H H7B 0.7749 0.1818 0.4388 0.055 Uiso calc R 1
C C8 0.71419(17) 0.0407(2) 0.5216(2) 0.0365(8) Uani d . 1
C C9 0.7002(3) -0.0212(3) 0.6572(2) 0.0735(14) Uani d . 1
H H9A 0.6553 -0.0145 0.6729 0.088 Uiso calc R 1
H H9B 0.7270 -0.0606 0.6954 0.088 Uiso calc R 1
C C10 0.7342(2) 0.0682(3) 0.6549(2) 0.0617(12) Uani d . 1
H H10A 0.7120 0.1111 0.6859 0.074 Uiso calc R 1
H H10B 0.7814 0.0631 0.6797 0.074 Uiso calc R 1
C C11 0.5968(2) 0.2195(3) 0.3222(3) 0.0675(12) Uani d . 1
H H11A 0.6077 0.1903 0.3734 0.101 Uiso calc R 1
H H11B 0.5638 0.1844 0.2881 0.101 Uiso calc R 1
H H11C 0.5785 0.2780 0.3296 0.101 Uiso calc R 1
C C12 0.59059(17) 0.3011(2) 0.1631(2) 0.0448(9) Uani d . 1
H H12A 0.5529 0.2666 0.1781 0.054 Uiso calc R 1
H H12B 0.5895 0.2966 0.1053 0.054 Uiso calc R 1
C C13 0.50721(16) 0.4488(2) 0.1322(2) 0.0367(8) Uani d . 1
C C14 0.41131(19) 0.4432(3) 0.0434(2) 0.0609(12) Uani d . 1
H H14A 0.3714 0.4167 0.0612 0.073 Uiso calc R 1
H H14B 0.4075 0.4343 -0.0143 0.073 Uiso calc R 1
C C15 0.4124(2) 0.5419(3) 0.0610(2) 0.0645(13) Uani d . 1
H H15A 0.3692 0.5606 0.0762 0.077 Uiso calc R 1
H H15B 0.4201 0.5756 0.0138 0.077 Uiso calc R 1
C C16 0.7126(2) 0.3174(2) 0.08881(19) 0.0509(10) Uani d . 1
H H16A 0.6915 0.2778 0.0474 0.076 Uiso calc R 1
H H16B 0.7579 0.3319 0.0790 0.076 Uiso calc R 1
H H16C 0.6862 0.3715 0.0886 0.076 Uiso calc R 1
C C17 0.83996(17) 0.2393(2) 0.1661(2) 0.0435(9) Uani d . 1
H H17A 0.8262 0.2371 0.1083 0.052 Uiso calc R 1
H H17B 0.8690 0.1881 0.1818 0.052 Uiso calc R 1
C C18 0.94160(18) 0.3453(2) 0.1237(2) 0.0453(9) Uani d . 1
C C19 1.0421(2) 0.3851(3) 0.0573(3) 0.0715(13) Uani d . 1
H H19A 1.0553 0.4258 0.0173 0.086 Uiso calc R 1
H H19B 1.0829 0.3588 0.0872 0.086 Uiso calc R 1
C C20 0.9956(2) 0.3138(3) 0.0185(3) 0.0741(14) Uani d . 1
H H20A 0.9706 0.3367 -0.0313 0.089 Uiso calc R 1
H H20B 1.0224 0.2628 0.0054 0.089 Uiso calc R 1
C C21 0.84907(19) 0.1667(3) 0.3297(3) 0.0660(12) Uani d . 1
H H21A 0.8592 0.1947 0.3815 0.099 Uiso calc R 1
H H21B 0.8847 0.1799 0.2985 0.099 Uiso calc R 1
H H21C 0.8459 0.1029 0.3364 0.099 Uiso calc R 1

loop_
_atom_site_aniso_label
_atom_site_aniso_U_11
_atom_site_aniso_U_22
_atom_site_aniso_U_33
_atom_site_aniso_U_12
_atom_site_aniso_U_13
_atom_site_aniso_U_23
S1 0.1153(10) 0.0300(6) 0.0468(6) -0.0103(5) 0.0226(6) 0.0024(4)
S2 0.0998(9) 0.0298(5) 0.0331(5) -0.0092(5) 0.0075(5) 0.0012(4)
S3 0.0438(6) 0.0412(6) 0.0651(7) 0.0154(4) -0.0169(5) -0.0047(5)
S4 0.0505(6) 0.0423(6) 0.0670(7) 0.0149(5) -0.0148(5) -0.0022(5)
S5 0.0649(7) 0.0534(7) 0.0783(8) -0.0199(5) 0.0363(6) -0.0188(6)
S6 0.0622(7) 0.0555(7) 0.0795(8) -0.0203(5) 0.0185(6) -0.0015(6)
N1 0.069(2) 0.0341(18) 0.0348(17) -0.0069(15) 0.0077(15) 0.0038(14)
N2 0.0373(18) 0.0464(19) 0.0529(19) 0.0081(14) -0.0046(15) -0.0054(15)
N3 0.050(2) 0.054(2) 0.065(2) -0.0100(16) 0.0232(17) -0.0072(18)
C1 0.033(2) 0.0266(19) 0.0388(19) 0.0003(15) -0.0025(16) 0.0002(15)
C2 0.049(2) 0.0208(18) 0.0292(18) 0.0027(15) 0.0026(16) 0.0019(13)
C3 0.040(2) 0.0243(18) 0.0405(19) 0.0042(15) 0.0158(16) 0.0006(15)
C4 0.034(2) 0.0221(18) 0.0354(19) 0.0041(14) 0.0025(15) 0.0003(14)
C5 0.037(2) 0.0212(17) 0.0304(17) 0.0014(14) 0.0038(15) -0.0004(13)
C6 0.0334(19) 0.0237(18) 0.0377(19) 0.0007(14) 0.0110(15) -0.0038(14)
C7 0.069(3) 0.031(2) 0.035(2) -0.0005(17) 0.0034(18) 0.0026(15)
C8 0.043(2) 0.030(2) 0.037(2) 0.0047(16) 0.0098(16) 0.0075(16)
C9 0.133(4) 0.048(3) 0.045(3) 0.004(3) 0.030(3) 0.008(2)
C10 0.099(3) 0.049(3) 0.038(2) -0.014(2) 0.013(2) 0.0009(18)
C11 0.057(3) 0.076(3) 0.076(3) 0.016(2) 0.033(2) 0.022(2)
C12 0.036(2) 0.037(2) 0.058(2) 0.0057(16) -0.0063(17) 0.0021(17)
C13 0.0316(19) 0.039(2) 0.039(2) 0.0063(16) 0.0045(16) 0.0047(16)
C14 0.042(2) 0.071(3) 0.063(3) 0.011(2) -0.017(2) -0.014(2)
C15 0.052(3) 0.073(3) 0.062(3) 0.024(2) -0.016(2) -0.004(2)
C16 0.071(3) 0.047(2) 0.034(2) 0.003(2) 0.0090(19) 0.0112(17)
C17 0.041(2) 0.036(2) 0.056(2) -0.0016(16) 0.0162(18) -0.0057(17)
C18 0.037(2) 0.042(2) 0.057(2) -0.0011(17) 0.0063(18) 0.0077(19)
C19 0.055(3) 0.073(3) 0.091(3) -0.005(2) 0.028(3) 0.012(3)
C20 0.068(3) 0.084(4) 0.078(3) -0.014(3) 0.035(3) -0.020(3)
C21 0.051(3) 0.060(3) 0.081(3) 0.009(2) -0.012(2) 0.024(2)

loop_
_atom_type_symbol
_atom_type_description
_atom_type_scat_dispersion_real
_atom_type_scat_dispersion_imag
_atom_type_scat_source
C C 0.0033 0.0016
; International Tables
Vol. C, Tables 4.2.6.8 and 6.1.1.4
;
H H 0.0000 0.0000
; International Tables
Vol. C, Tables 4.2.6.8 and 6.1.1.4
;
N N 0.0061 0.0033
; International Tables
Vol. C, Tables 4.2.6.8 and 6.1.1.4
;
S S 0.1246 0.1234
; International Tables
Vol. C, Tables 4.2.6.8 and 6.1.1.4
;

loop_
_geom_angle_atom_site_label_1
_geom_angle_atom_site_label_2
_geom_angle_atom_site_label_3
_geom_angle
_geom_angle_publ_flag
C8 S1 C9 89.81(17) ?
C8 S2 C7 100.04(15) ?
C13 S3 C12 100.70(15) ?
C13 S4 C15 89.16(17) ?
C18 S5 C17 100.73(17) ?
C18 S6 C19 88.00(19) ?
C8 N1 C10 111.1(3) ?
C13 N2 C14 110.4(3) ?
C18 N3 C20 109.9(3) ?
C2 C1 C6 120.1(3) ?
C2 C1 C21 120.0(3) ?
C6 C1 C21 119.8(3) ?
C1 C2 C3 120.3(3) ?
C1 C2 C7 120.2(3) ?
C3 C2 C7 119.5(3) ?
C4 C3 C2 119.4(3) ?
C4 C3 C11 120.4(3) ?
C2 C3 C11 120.3(3) ?
C5 C4 C3 120.6(3) ?
C5 C4 C12 119.6(3) ?
C3 C4 C12 119.9(3) ?
C4 C5 C6 119.7(3) ?
C4 C5 C16 119.8(3) ?
C6 C5 C16 120.5(3) ?
C1 C6 C5 119.7(3) ?
C1 C6 C17 121.2(3) ?
C5 C6 C17 119.1(3) ?
C2 C7 S2 110.1(2) ?
C2 C7 H7A 109.6 ?
S2 C7 H7A 109.6 ?
C2 C7 H7B 109.6 ?
S2 C7 H7B 109.6 ?
H7A C7 H7B 108.2 ?
N1 C8 S2 125.0(3) ?
N1 C8 S1 118.1(3) ?
S2 C8 S1 116.9(2) ?
C10 C9 S1 106.2(3) ?
C10 C9 H9A 110.5 ?
S1 C9 H9A 110.5 ?
C10 C9 H9B 110.5 ?
S1 C9 H9B 110.5 ?
H9A C9 H9B 108.7 ?
N1 C10 C9 112.1(3) ?
N1 C10 H10A 109.2 ?
C9 C10 H10A 109.2 ?
N1 C10 H10B 109.2 ?
C9 C10 H10B 109.2 ?
H10A C10 H10B 107.9 ?
C3 C11 H11A 109.5 ?
C3 C11 H11B 109.5 ?
H11A C11 H11B 109.5 ?
C3 C11 H11C 109.5 ?
H11A C11 H11C 109.5 ?
H11B C11 H11C 109.5 ?
C4 C12 S3 107.7(2) ?
C4 C12 H12A 110.2 ?
S3 C12 H12A 110.2 ?
C4 C12 H12B 110.2 ?
S3 C12 H12B 110.2 ?
H12A C12 H12B 108.5 ?
N2 C13 S3 124.4(3) ?
N2 C13 S4 119.4(3) ?
S3 C13 S4 116.18(19) ?
N2 C14 C15 112.5(3) ?
N2 C14 H14A 109.1 ?
C15 C14 H14A 109.1 ?
N2 C14 H14B 109.1 ?
C15 C14 H14B 109.1 ?
H14A C14 H14B 107.8 ?
C14 C15 S4 107.1(3) ?
C14 C15 H15A 110.3 ?
S4 C15 H15A 110.3 ?
C14 C15 H15B 110.3 ?
S4 C15 H15B 110.3 ?
H15A C15 H15B 108.5 ?
C5 C16 H16A 109.5 ?
C5 C16 H16B 109.5 ?
H16A C16 H16B 109.5 ?
C5 C16 H16C 109.5 ?
H16A C16 H16C 109.5 ?
H16B C16 H16C 109.5 ?
C6 C17 S5 108.1(2) ?
C6 C17 H17A 110.1 ?
S5 C17 H17A 110.1 ?
C6 C17 H17B 110.1 ?
S5 C17 H17B 110.1 ?
H17A C17 H17B 108.4 ?
N3 C18 S5 125.9(3) yes
N3 C18 S6 118.3(3) ?
S5 C18 S6 115.8(2) yes
C20 C19 S6 105.0(3) ?
C20 C19 H19A 110.7 ?
S6 C19 H19A 110.7 ?
C20 C19 H19B 110.7 ?
S6 C19 H19B 110.7 ?
H19A C19 H19B 108.8 ?
N3 C20 C19 111.1(3) ?
N3 C20 H20A 109.4 ?
C19 C20 H20A 109.4 ?
N3 C20 H20B 109.4 ?
C19 C20 H20B 109.4 ?
H20A C20 H20B 108.0 ?
C1 C21 H21A 109.5 ?
C1 C21 H21B 109.5 ?
H21A C21 H21B 109.5 ?
C1 C21 H21C 109.5 ?
H21A C21 H21C 109.5 ?
H21B C21 H21C 109.5 ?

loop_
_geom_bond_atom_site_label_1
_geom_bond_atom_site_label_2
_geom_bond_distance
_geom_bond_publ_flag
S1 C8 1.769(3) ?
S1 C9 1.787(4) yes
S2 C8 1.745(3) yes
S2 C7 1.812(3) yes
S3 C13 1.753(3) yes
S3 C12 1.827(3) ?
S4 C13 1.772(3) ?
S4 C15 1.784(4) yes
S5 C18 1.730(4) yes
S5 C17 1.822(3) ?
S6 C18 1.780(4) ?
S6 C19 1.808(4) ?
N1 C8 1.263(4) ?
N1 C10 1.465(4) ?
N2 C13 1.261(4) ?
N2 C14 1.465(4) ?
N3 C18 1.275(4) ?
N3 C20 1.465(5) ?
C1 C2 1.394(4) ?
C1 C6 1.399(4) ?
C1 C21 1.518(4) ?
C2 C3 1.402(4) ?
C2 C7 1.514(4) ?
C3 C4 1.401(4) ?
C3 C11 1.513(5) ?
C4 C5 1.393(4) ?
C4 C12 1.515(4) ?
C5 C6 1.408(4) ?
C5 C16 1.509(4) ?
C6 C17 1.507(4) ?
C7 H7A 0.9700 ?
C7 H7B 0.9700 ?
C9 C10 1.497(5) ?
C9 H9A 0.9700 ?
C9 H9B 0.9700 ?
C10 H10A 0.9700 ?
C10 H10B 0.9700 ?
C11 H11A 0.9600 ?
C11 H11B 0.9600 ?
C11 H11C 0.9600 ?
C12 H12A 0.9700 ?
C12 H12B 0.9700 ?
C14 C15 1.499(5) ?
C14 H14A 0.9700 ?
C14 H14B 0.9700 ?
C15 H15A 0.9700 ?
C15 H15B 0.9700 ?
C16 H16A 0.9600 ?
C16 H16B 0.9600 ?
C16 H16C 0.9600 ?
C17 H17A 0.9700 ?
C17 H17B 0.9700 ?
C19 C20 1.493(5) ?
C19 H19A 0.9700 ?
C19 H19B 0.9700 ?
C20 H20A 0.9700 ?
C20 H20B 0.9700 ?
C21 H21A 0.9600 ?
C21 H21B 0.9600 ?
C21 H21C 0.9600 ?

loop_
_geom_torsion_atom_site_label_1
_geom_torsion_atom_site_label_2
_geom_torsion_atom_site_label_3
_geom_torsion_atom_site_label_4
_geom_torsion
C6 C1 C2 C3 2.7(5)
C21 C1 C2 C3 -176.8(3)
C6 C1 C2 C7 -174.0(3)
C21 C1 C2 C7 6.5(5)
C1 C2 C3 C4 -4.6(5)
C7 C2 C3 C4 172.1(3)
C1 C2 C3 C11 175.5(3)
C7 C2 C3 C11 -7.8(5)
C2 C3 C4 C5 1.5(4)
C11 C3 C4 C5 -178.5(3)
C2 C3 C4 C12 -176.8(3)
C11 C3 C4 C12 3.2(5)
C3 C4 C5 C6 3.4(4)
C12 C4 C5 C6 -178.3(3)
C3 C4 C5 C16 -176.1(3)
C12 C4 C5 C16 2.2(4)
C2 C1 C6 C5 2.2(5)
C21 C1 C6 C5 -178.2(3)
C2 C1 C6 C17 -179.4(3)
C21 C1 C6 C17 0.1(5)
C4 C5 C6 C1 -5.3(4)
C16 C5 C6 C1 174.3(3)
C4 C5 C6 C17 176.3(3)
C16 C5 C6 C17 -4.1(4)
C1 C2 C7 S2 -95.9(3)
C3 C2 C7 S2 87.4(3)
C8 S2 C7 C2 -177.1(3)
C10 N1 C8 S2 -177.4(3)
C10 N1 C8 S1 2.3(4)
C7 S2 C8 N1 -3.3(4)
C7 S2 C8 S1 177.0(2)
C9 S1 C8 N1 7.2(3)
C9 S1 C8 S2 -173.1(2)
C8 S1 C9 C10 -13.4(3)
C8 N1 C10 C9 -13.3(5)
S1 C9 C10 N1 17.6(5)
C5 C4 C12 S3 -90.3(3)
C3 C4 C12 S3 88.0(3)
C13 S3 C12 C4 176.1(2)
C14 N2 C13 S3 179.1(3)
C14 N2 C13 S4 -2.2(4)
C12 S3 C13 N2 -1.3(4)
C12 S3 C13 S4 180.0(2)
C15 S4 C13 N2 -4.5(3)
C15 S4 C13 S3 174.2(2)
C13 N2 C14 C15 9.7(5)
N2 C14 C15 S4 -12.5(4)
C13 S4 C15 C14 9.2(3)
C1 C6 C17 S5 -86.9(3)
C5 C6 C17 S5 91.5(3)
C18 S5 C17 C6 -167.1(2)
C20 N3 C18 S5 175.2(3)
C20 N3 C18 S6 -3.2(4)
C17 S5 C18 N3 -3.3(4)
C17 S5 C18 S6 175.2(2)
C19 S6 C18 N3 -12.3(3)
C19 S6 C18 S5 169.1(2)
C18 S6 C19 C20 22.2(3)
C18 N3 C20 C19 21.7(5)
S6 C19 C20 N3 -29.2(4)

loop_
_cod_related_entry_id
_cod_related_entry_database
_cod_related_entry_code
1 ChemSpider 21127343
